data_7224246
loop_
_publ_author_name
'shaw, Bikash kumar'
'Das, Mithun'
'Bhattacharyya, Anik'
'Ghosh, Biswa Nath'
'Roy, Susmita'
'Mandal, Prabhat'
'Rissanen, Kari'
'Chattopadhyay, Shouvik'
'saha, Shyamal Kumar'

_publ_section_title
;
 Field-induced Ferromagnetism due to Magneto-striction in 1-D helical
 chain
;
_journal_name_full 'RSC Adv.'
_journal_paper_doi 10.1039/C5RA27040E
_journal_year 2016
_chemical_formula_moiety 'C16 H17 Cu N3 O2'
_chemical_formula_sum 'C16 H17 Cu N3 O2'
_chemical_formula_weight 346.87
_chemical_name_systematic
;
 ?
;
_space_group_IT_number 19
_symmetry_cell_setting orthorhombic
_symmetry_space_group_name_Hall 'P 2ac 2ab'
_symmetry_space_group_name_H-M 'P 21 21 21'
_atom_sites_solution_hydrogens geom
_atom_sites_solution_primary direct
_atom_sites_solution_secondary difmap
_audit_creation_method SHELXL-97
_audit_update_record
;
2016-02-09 deposited with the CCDC.
2016-02-11 downloaded from the CCDC.
;
_cell_angle_alpha 90.00
_cell_angle_beta 90.00
_cell_angle_gamma 90.00
_cell_formula_units_Z 4
_cell_length_a 6.9439(2)
_cell_length_b 7.7514(2)
_cell_length_c 27.5560(8)
_cell_measurement_reflns_used 3418
_cell_measurement_temperature 173(2)
_cell_measurement_theta_max 30.2410
_cell_measurement_theta_min 2.7220
_cell_volume 1483.20(7)
_computing_cell_refinement
;
CrysAlisPro, Agilent Technologies,
Version 1.171.36.28 (release 01-02-2013 CrysAlis171 .NET)
(compiled Feb  1 2013,16:14:44)
;
_computing_data_collection
;
CrysAlisPro, Agilent Technologies,
Version 1.171.36.28 (release 01-02-2013 CrysAlis171 .NET)
(compiled Feb  1 2013,16:14:44)
;
_computing_data_reduction
;
CrysAlisPro, Agilent Technologies,
Version 1.171.36.28 (release 01-02-2013 CrysAlis171 .NET)
(compiled Feb  1 2013,16:14:44)
;
_computing_structure_refinement 'SHELXL-97 (Sheldrick, 2008)'
_computing_structure_solution
;
SUPERFLIP, J. Appl. Cryst. (2007) 40, 786-790
;
_diffrn_ambient_temperature 173(2)
_diffrn_detector_area_resol_mean 16.0107
_diffrn_measured_fraction_theta_full 0.998
_diffrn_measured_fraction_theta_max 0.998
_diffrn_measurement_device_type 'SuperNova, Single source at offset, Eos'
_diffrn_radiation_monochromator mirror
_diffrn_radiation_source 'SuperNova (Mo) X-ray Source'
_diffrn_radiation_type MoK\a
_diffrn_radiation_wavelength 0.71073
_diffrn_reflns_av_R_equivalents 0.0210
_diffrn_reflns_av_sigmaI/netI 0.0360
_diffrn_reflns_limit_h_max 8
_diffrn_reflns_limit_h_min -7
_diffrn_reflns_limit_k_max 9
_diffrn_reflns_limit_k_min -8
_diffrn_reflns_limit_l_max 30
_diffrn_reflns_limit_l_min -32
_diffrn_reflns_number 4428
_diffrn_reflns_theta_full 25.00
_diffrn_reflns_theta_max 25.00
_diffrn_reflns_theta_min 2.73
_exptl_absorpt_coefficient_mu 1.483
_exptl_absorpt_correction_T_max 0.886
_exptl_absorpt_correction_T_min 0.732
_exptl_absorpt_correction_type analytical
_exptl_absorpt_process_details
;
CrysAlisPro, Agilent Technologies,
Version 1.171.36.28 (release 01-02-2013 CrysAlis171 .NET)
(compiled Feb  1 2013,16:14:44)
Analytical numeric absorption correction using a multifaceted crystal
            model based on expressions derived by R.C. Clark & J.S. Reid.
(Clark, R. C. & Reid, J. S. (1995). Acta Cryst. A51, 887-897)
;
_exptl_crystal_colour dark-blue
_exptl_crystal_density_diffrn 1.553
_exptl_crystal_density_method 'not measured'
_exptl_crystal_description block
_exptl_crystal_F_000 716
_exptl_crystal_size_max 0.32
_exptl_crystal_size_mid 0.20
_exptl_crystal_size_min 0.10
_refine_diff_density_max 0.227
_refine_diff_density_min -0.260
_refine_diff_density_rms 0.045
_refine_ls_abs_structure_details 'Flack H D (1983), Acta Cryst. A39, 876-881'
_refine_ls_abs_structure_Flack -0.001(12)
_refine_ls_extinction_method none
_refine_ls_goodness_of_fit_ref 1.074
_refine_ls_hydrogen_treatment constr
_refine_ls_matrix_type full
_refine_ls_number_parameters 201
_refine_ls_number_reflns 2606
_refine_ls_number_restraints 0
_refine_ls_restrained_S_all 1.074
_refine_ls_R_factor_all 0.0261
_refine_ls_R_factor_gt 0.0243
_refine_ls_shift/su_max 0.003
_refine_ls_shift/su_mean 0.000
_refine_ls_structure_factor_coef Fsqd
_refine_ls_weighting_details 'calc w=1/[\s^2^(Fo^2^)+(0.0279P)^2^+0.1334P] where P=(Fo^2^+2Fc^2^)/3'
_refine_ls_weighting_scheme calc
_refine_ls_wR_factor_gt 0.0592
_refine_ls_wR_factor_ref 0.0605
_reflns_number_gt 2512
_reflns_number_total 2606
_reflns_threshold_expression >2\s(I)
_cod_data_source_file c5ra27040e2.cif
_cod_data_source_block 2M1
_cod_original_sg_symbol_H-M P212121
_cod_database_code 7224246
_audit_block_doi 10.5517/cc13d1j2

loop_
_symmetry_equiv_pos_as_xyz
'x, y, z'
'-x+1/2, -y, z+1/2'
'x+1/2, -y+1/2, -z'
'-x, y+1/2, -z+1/2'

loop_
_atom_site_label
_atom_site_type_symbol
_atom_site_fract_x
_atom_site_fract_y
_atom_site_fract_z
_atom_site_U_iso_or_equiv
_atom_site_adp_type
_atom_site_occupancy
_atom_site_symmetry_multiplicity
_atom_site_calc_flag
_atom_site_refinement_flags
Cu1 Cu -0.56138(4) -0.71156(4) -0.670508(10) 0.02099(10) Uani 1 1 d .
O1 O -0.3529(2) -0.5704(2) -0.64706(7) 0.0271(4) Uani 1 1 d .
N2 N -0.7922(3) -0.8662(3) -0.68887(7) 0.0211(5) Uani 1 1 d .
N1 N -0.7221(3) -0.6376(3) -0.61690(7) 0.0197(5) Uani 1 1 d .
N3 N -0.3999(3) -0.8135(4) -0.71920(9) 0.0394(7) Uani 1 1 d .
C10 C -0.5320(4) -0.3898(3) -0.59247(8) 0.0198(5) Uani 1 1 d .
C4 C -0.3743(4) -0.1143(4) -0.56881(9) 0.0248(6) Uani 1 1 d .
C9 C -0.5358(4) -0.2288(3) -0.56532(8) 0.0217(5) Uani 1 1 d .
C11 C -0.6981(4) -0.5004(3) -0.59081(9) 0.0207(6) Uani 1 1 d .
H11 H -0.7980 -0.4705 -0.5688 0.025 Uiso 1 1 calc R
C1 C -0.3701(4) -0.4329(3) -0.62081(9) 0.0224(6) Uani 1 1 d .
C12 C -0.9024(3) -0.7348(3) -0.61297(9) 0.0228(6) Uani 1 1 d .
H12A H -1.0040 -0.6618 -0.5984 0.027 Uiso 1 1 calc R
H12B H -0.8839 -0.8376 -0.5922 0.027 Uiso 1 1 calc R
C13 C -0.9599(3) -0.7889(3) -0.66381(8) 0.0231(5) Uani 1 1 d .
H13A H -1.0661 -0.8739 -0.6621 0.028 Uiso 1 1 calc R
H13B H -1.0061 -0.6873 -0.6822 0.028 Uiso 1 1 calc R
C7 C -0.6884(4) -0.0176(4) -0.51187(10) 0.0312(7) Uani 1 1 d .
H7 H -0.7936 0.0136 -0.4916 0.037 Uiso 1 1 calc R
C2 C -0.2082(4) -0.3170(3) -0.62088(9) 0.0271(6) Uani 1 1 d .
H2 H -0.0956 -0.3474 -0.6385 0.032 Uiso 1 1 calc R
C3 C -0.2128(4) -0.1665(4) -0.59651(10) 0.0293(7) Uani 1 1 d .
H3 H -0.1037 -0.0927 -0.5980 0.035 Uiso 1 1 calc R
C6 C -0.5343(5) 0.0953(4) -0.51755(10) 0.0358(7) Uani 1 1 d .
H6 H -0.5362 0.2052 -0.5023 0.043 Uiso 1 1 calc R
C5 C -0.3802(4) 0.0470(4) -0.54527(10) 0.0332(7) Uani 1 1 d .
H5 H -0.2747 0.1240 -0.5488 0.040 Uiso 1 1 calc R
C8 C -0.6894(4) -0.1745(3) -0.53548(9) 0.0263(6) Uani 1 1 d .
H8 H -0.7972 -0.2485 -0.5315 0.032 Uiso 1 1 calc R
C15 C -0.8322(4) -0.8749(4) -0.74159(9) 0.0303(7) Uani 1 1 d .
H15A H -0.8453 -0.7578 -0.7546 0.045 Uiso 1 1 calc R
H15B H -0.9520 -0.9388 -0.7471 0.045 Uiso 1 1 calc R
H15C H -0.7258 -0.9339 -0.7580 0.045 Uiso 1 1 calc R
O2 O -0.2838(3) -0.9674(3) -0.78738(7) 0.0364(5) Uani 1 1 d .
C16 C -0.3462(4) -0.8902(3) -0.75277(10) 0.0247(6) Uani 1 1 d .
C14 C -0.7525(4) -1.0436(3) -0.67088(12) 0.0336(7) Uani 1 1 d .
H14A H -0.6398 -1.0905 -0.6877 0.050 Uiso 1 1 calc R
H14B H -0.8644 -1.1173 -0.6771 0.050 Uiso 1 1 calc R
H14C H -0.7271 -1.0398 -0.6359 0.050 Uiso 1 1 calc R

loop_
_atom_site_aniso_label
_atom_site_aniso_U_11
_atom_site_aniso_U_22
_atom_site_aniso_U_33
_atom_site_aniso_U_23
_atom_site_aniso_U_13
_atom_site_aniso_U_12
Cu1 0.01607(14) 0.02349(16) 0.02341(16) -0.00506(14) 0.00066(14) -0.00224(13)
O1 0.0171(9) 0.0301(11) 0.0342(10) -0.0134(9) 0.0032(8) -0.0034(8)
N2 0.0175(11) 0.0204(11) 0.0256(11) -0.0007(9) -0.0042(9) -0.0009(9)
N1 0.0180(11) 0.0223(11) 0.0186(10) -0.0001(10) 0.0004(9) -0.0018(9)
N3 0.0224(12) 0.0505(16) 0.0454(15) -0.0255(14) 0.0042(11) -0.0039(12)
C10 0.0193(13) 0.0228(13) 0.0174(11) 0.0023(10) -0.0008(11) -0.0037(12)
C4 0.0288(15) 0.0268(14) 0.0190(13) 0.0011(12) -0.0028(11) -0.0063(12)
C9 0.0263(13) 0.0211(12) 0.0179(11) 0.0031(10) -0.0040(11) -0.0011(12)
C11 0.0176(13) 0.0274(14) 0.0171(12) 0.0018(11) -0.0005(11) -0.0006(12)
C1 0.0197(13) 0.0249(14) 0.0224(13) 0.0003(12) -0.0025(11) -0.0021(11)
C12 0.0171(12) 0.0258(13) 0.0255(12) -0.0008(11) 0.0025(11) -0.0061(10)
C13 0.0171(11) 0.0242(12) 0.0280(13) 0.0006(12) -0.0012(11) -0.0040(12)
C7 0.0362(17) 0.0332(15) 0.0244(14) -0.0017(13) 0.0026(14) 0.0038(13)
C2 0.0206(13) 0.0305(16) 0.0302(14) -0.0038(12) 0.0037(12) -0.0049(12)
C3 0.0253(14) 0.0301(16) 0.0323(15) 0.0005(12) 0.0018(13) -0.0115(12)
C6 0.055(2) 0.0250(14) 0.0275(14) -0.0049(12) -0.0032(16) -0.0022(15)
C5 0.0419(18) 0.0256(15) 0.0323(15) -0.0015(13) -0.0059(14) -0.0098(13)
C8 0.0270(14) 0.0277(16) 0.0243(13) -0.0021(11) 0.0006(12) -0.0005(11)
C15 0.0249(15) 0.0421(16) 0.0239(14) -0.0077(14) -0.0034(12) -0.0012(13)
O2 0.0313(11) 0.0396(12) 0.0382(11) -0.0205(10) 0.0069(10) -0.0006(10)
C16 0.0156(13) 0.0264(14) 0.0323(15) -0.0046(13) -0.0036(12) -0.0005(12)
C14 0.0321(15) 0.0226(14) 0.0459(17) 0.0019(15) 0.0026(16) 0.0001(12)

loop_
_atom_type_symbol
_atom_type_description
_atom_type_scat_dispersion_real
_atom_type_scat_dispersion_imag
_atom_type_scat_source
C C 0.0033 0.0016 'International Tables Vol C Tables 4.2.6.8 and 6.1.1.4'
H H 0.0000 0.0000 'International Tables Vol C Tables 4.2.6.8 and 6.1.1.4'
N N 0.0061 0.0033 'International Tables Vol C Tables 4.2.6.8 and 6.1.1.4'
O O 0.0106 0.0060 'International Tables Vol C Tables 4.2.6.8 and 6.1.1.4'
Cu Cu 0.3201 1.2651 'International Tables Vol C Tables 4.2.6.8 and 6.1.1.4'

loop_
_geom_angle_atom_site_label_1
_geom_angle_atom_site_label_2
_geom_angle_atom_site_label_3
_geom_angle
N3 Cu1 O1 91.69(9)
N3 Cu1 N1 172.42(11)
O1 Cu1 N1 90.51(8)
N3 Cu1 N2 92.47(10)
O1 Cu1 N2 174.58(8)
N1 Cu1 N2 84.93(9)
C1 O1 Cu1 125.91(16)
C15 N2 C13 109.18(19)
C15 N2 C14 108.7(2)
C13 N2 C14 111.4(2)
C15 N2 Cu1 114.37(17)
C13 N2 Cu1 105.14(15)
C14 N2 Cu1 108.12(16)
C11 N1 C12 119.4(2)
C11 N1 Cu1 126.33(18)
C12 N1 Cu1 113.35(16)
C16 N3 Cu1 162.9(2)
C1 C10 C11 121.1(2)
C1 C10 C9 120.2(2)
C11 C10 C9 118.7(2)
C5 C4 C3 121.7(3)
C5 C4 C9 119.7(3)
C3 C4 C9 118.6(2)
C8 C9 C4 116.4(2)
C8 C9 C10 124.7(2)
C4 C9 C10 118.9(2)
N1 C11 C10 125.1(2)
N1 C11 H11 117.4
C10 C11 H11 117.4
O1 C1 C10 125.3(2)
O1 C1 C2 116.2(2)
C10 C1 C2 118.5(2)
N1 C12 C13 107.42(19)
N1 C12 H12A 110.2
C13 C12 H12A 110.2
N1 C12 H12B 110.2
C13 C12 H12B 110.2
H12A C12 H12B 108.5
N2 C13 C12 109.62(19)
N2 C13 H13A 109.7
C12 C13 H13A 109.7
N2 C13 H13B 109.7
C12 C13 H13B 109.7
H13A C13 H13B 108.2
C8 C7 C6 120.3(3)
C8 C7 H7 119.8
C6 C7 H7 119.8
C3 C2 C1 121.4(2)
C3 C2 H2 119.3
C1 C2 H2 119.3
C2 C3 C4 122.4(3)
C2 C3 H3 118.8
C4 C3 H3 118.8
C5 C6 C7 119.5(3)
C5 C6 H6 120.2
C7 C6 H6 120.2
C6 C5 C4 121.5(3)
C6 C5 H5 119.2
C4 C5 H5 119.2
C7 C8 C9 122.3(3)
C7 C8 H8 118.8
C9 C8 H8 118.8
N2 C15 H15A 109.5
N2 C15 H15B 109.5
H15A C15 H15B 109.5
N2 C15 H15C 109.5
H15A C15 H15C 109.5
H15B C15 H15C 109.5
N3 C16 O2 177.7(3)
N2 C14 H14A 109.5
N2 C14 H14B 109.5
H14A C14 H14B 109.5
N2 C14 H14C 109.5
H14A C14 H14C 109.5
H14B C14 H14C 109.5

loop_
_geom_bond_atom_site_label_1
_geom_bond_atom_site_label_2
_geom_bond_distance
Cu1 N3 1.919(2)
Cu1 O1 1.9264(17)
Cu1 N1 1.938(2)
Cu1 N2 2.065(2)
O1 C1 1.293(3)
N2 C15 1.481(3)
N2 C13 1.481(3)
N2 C14 1.487(3)
N1 C11 1.294(3)
N1 C12 1.465(3)
N3 C16 1.161(3)
C10 C1 1.409(3)
C10 C11 1.438(3)
C10 C9 1.455(3)
C4 C5 1.409(4)
C4 C3 1.415(4)
C4 C9 1.434(4)
C9 C8 1.411(4)
C11 H11 0.9500
C1 C2 1.439(3)
C12 C13 1.516(3)
C12 H12A 0.9900
C12 H12B 0.9900
C13 H13A 0.9900
C13 H13B 0.9900
C7 C8 1.379(4)
C7 C6 1.391(4)
C7 H7 0.9500
C2 C3 1.347(4)
C2 H2 0.9500
C3 H3 0.9500
C6 C5 1.367(4)
C6 H6 0.9500
C5 H5 0.9500
C8 H8 0.9500
C15 H15A 0.9800
C15 H15B 0.9800
C15 H15C 0.9800
O2 C16 1.207(3)
C14 H14A 0.9800
C14 H14B 0.9800
C14 H14C 0.9800

loop_
_geom_torsion_atom_site_label_1
_geom_torsion_atom_site_label_2
_geom_torsion_atom_site_label_3
_geom_torsion_atom_site_label_4
_geom_torsion
N3 Cu1 O1 C1 161.3(2)
N1 Cu1 O1 C1 -26.0(2)
N3 Cu1 N2 C15 -47.7(2)
N1 Cu1 N2 C15 139.49(19)
N3 Cu1 N2 C13 -167.41(16)
N1 Cu1 N2 C13 19.73(15)
N3 Cu1 N2 C14 73.52(19)
N1 Cu1 N2 C14 -99.34(18)
O1 Cu1 N1 C11 20.4(2)
N2 Cu1 N1 C11 -162.5(2)
O1 Cu1 N1 C12 -170.66(17)
N2 Cu1 N1 C12 6.41(17)
O1 Cu1 N3 C16 -168.6(9)
N2 Cu1 N3 C16 14.9(9)
C5 C4 C9 C8 -3.5(4)
C3 C4 C9 C8 177.1(2)
C5 C4 C9 C10 176.0(2)
C3 C4 C9 C10 -3.4(3)
C1 C10 C9 C8 -179.2(2)
C11 C10 C9 C8 2.5(4)
C1 C10 C9 C4 1.3(3)
C11 C10 C9 C4 -177.0(2)
C12 N1 C11 C10 -177.5(2)
Cu1 N1 C11 C10 -9.1(4)
C1 C10 C11 N1 -5.7(4)
C9 C10 C11 N1 172.6(2)
Cu1 O1 C1 C10 20.6(4)
Cu1 O1 C1 C2 -159.88(18)
C11 C10 C1 O1 -0.3(4)
C9 C10 C1 O1 -178.6(2)
C11 C10 C1 C2 -179.9(2)
C9 C10 C1 C2 1.9(4)
C11 N1 C12 C13 139.0(2)
Cu1 N1 C12 C13 -30.7(2)
C15 N2 C13 C12 -164.8(2)
C14 N2 C13 C12 75.2(3)
Cu1 N2 C13 C12 -41.6(2)
N1 C12 C13 N2 48.2(3)
O1 C1 C2 C3 177.2(3)
C10 C1 C2 C3 -3.2(4)
C1 C2 C3 C4 1.1(4)
C5 C4 C3 C2 -177.1(3)
C9 C4 C3 C2 2.2(4)
C8 C7 C6 C5 -2.4(4)
C7 C6 C5 C4 0.7(4)
C3 C4 C5 C6 -178.3(3)
C9 C4 C5 C6 2.3(4)
C6 C7 C8 C9 1.1(4)
C4 C9 C8 C7 1.8(4)
C10 C9 C8 C7 -177.6(2)
